data_1503314
loop_
_publ_author_name
'Afarinkia, Kamyar'
'Haji Abdullahi, Mohamed'
'Scowen, Ian J.'

_publ_section_title
;
 A synthesis of carbasugar-sugar pseudodisaccharides via a
 cycloaddition-cycloreversion reaction of 2H-pyran-2-ones.
;
_journal_issue 23
_journal_name_full 'Organic letters'
_journal_page_first 5564
_journal_page_last 5566
_journal_paper_doi 10.1021/ol102358s
_journal_volume 12
_journal_year 2010
_chemical_absolute_configuration syn
_chemical_formula_sum 'C20 H28 O8'
_chemical_formula_weight 396.42
_chemical_name_systematic
; 
 ? 
;
_space_group_IT_number 19
_symmetry_cell_setting orthorhombic
_symmetry_space_group_name_Hall 'P 2ac 2ab'
_symmetry_space_group_name_H-M 'P 21 21 21'
_atom_sites_solution_hydrogens geom
_atom_sites_solution_primary direct
_atom_sites_solution_secondary difmap
_audit_creation_method SHELXL-97
_cell_angle_alpha 90.00
_cell_angle_beta 90.00
_cell_angle_gamma 90.00
_cell_formula_units_Z 4
_cell_length_a 5.5207(4)
_cell_length_b 10.1453(8)
_cell_length_c 38.011(3)
_cell_measurement_reflns_used 2385
_cell_measurement_temperature 296(2)
_cell_measurement_theta_max 15.72
_cell_measurement_theta_min 2.28
_cell_volume 2129.0(3)
_computing_cell_refinement 'Bruker SAINT'
_computing_data_collection 'Bruker APEX2'
_computing_data_reduction 'Bruker SAINT'
_computing_molecular_graphics 'Bruker SHELXTL'
_computing_publication_material 'Bruker SHELXTL'
_computing_structure_refinement 'SHELXL-97 (Sheldrick, 1997)'
_computing_structure_solution 'SHELXS-97 (Sheldrick, 1990)'
_diffrn_ambient_temperature 296(2)
_diffrn_measured_fraction_theta_full 0.997
_diffrn_measured_fraction_theta_max 0.997
_diffrn_measurement_device_type 'Bruker APEX-II CCD'
_diffrn_measurement_method '\f and \w scans'
_diffrn_radiation_monochromator graphite
_diffrn_radiation_source 'fine-focus sealed tube'
_diffrn_radiation_type MoK\a
_diffrn_radiation_wavelength 0.71073
_diffrn_reflns_av_R_equivalents 0.1085
_diffrn_reflns_av_sigmaI/netI 0.0598
_diffrn_reflns_limit_h_max 6
_diffrn_reflns_limit_h_min -6
_diffrn_reflns_limit_k_max 12
_diffrn_reflns_limit_k_min -12
_diffrn_reflns_limit_l_max 45
_diffrn_reflns_limit_l_min -45
_diffrn_reflns_number 30460
_diffrn_reflns_theta_full 25.28
_diffrn_reflns_theta_max 25.28
_diffrn_reflns_theta_min 2.94
_diffrn_standards_number 0
_exptl_absorpt_coefficient_mu 0.095
_exptl_absorpt_correction_T_max 0.9950
_exptl_absorpt_correction_T_min 0.9607
_exptl_absorpt_correction_type multi-scan
_exptl_absorpt_process_details 'Bruker SAINT'
_exptl_crystal_colour colourless
_exptl_crystal_density_diffrn 1.237
_exptl_crystal_density_meas ?
_exptl_crystal_density_method 'not measured'
_exptl_crystal_description needle
_exptl_crystal_F_000 848
_exptl_crystal_size_max 0.42
_exptl_crystal_size_mid 0.06
_exptl_crystal_size_min 0.05
_refine_diff_density_max 0.154
_refine_diff_density_min -0.146
_refine_diff_density_rms 0.036
_refine_ls_extinction_method none
_refine_ls_goodness_of_fit_ref 0.935
_refine_ls_hydrogen_treatment mixed
_refine_ls_matrix_type full
_refine_ls_number_parameters 273
_refine_ls_number_reflns 2287
_refine_ls_number_restraints 0
_refine_ls_restrained_S_all 0.935
_refine_ls_R_factor_all 0.1279
_refine_ls_R_factor_gt 0.0496
_refine_ls_shift/su_max 0.003
_refine_ls_shift/su_mean 0.000
_refine_ls_structure_factor_coef Fsqd
_refine_ls_weighting_details 'calc w=1/[\s^2^(Fo^2^)+(0.0736P)^2^+0.0000P] where P=(Fo^2^+2Fc^2^)/3'
_refine_ls_weighting_scheme calc
_refine_ls_wR_factor_gt 0.1109
_refine_ls_wR_factor_ref 0.1324
_reflns_number_gt 1214
_reflns_number_total 2287
_reflns_threshold_expression >2sigma(I)
_cod_data_source_file ol102358s_si_002.cif
_cod_data_source_block mha215ab_imerge
_cod_depositor_comments
;
The following automatic conversions were performed:

'_symmetry_cell_setting' value 'Orthorhombic' changed to
'orthorhombic' according to
/home/saulius/struct/CIF-dictionaries/cif_core.dic dictionary named
'cif_core.dic' version 2.4.2 from 2011-04-26.

Automatic conversion script
Id: cif_fix_values 1715 2011-07-08 13:25:40Z adriana 

The following automatic conversions were performed:

'_exptl_crystal_density_meas' value 'not measured' was changed to '?'
- the value is perceived as not measured.

Automatic conversion script
Id: cif_fix_values 3008 2015-01-20 13:52:24Z robertas 
;
_cod_original_sg_symbol_H-M P2(1)2(1)2(1)
_cod_database_code 1503314

loop_
_symmetry_equiv_pos_as_xyz
'x, y, z'
'-x+1/2, -y, z+1/2'
'-x, y+1/2, -z+1/2'
'x+1/2, -y+1/2, -z'

loop_
_atom_site_label
_atom_site_type_symbol
_atom_site_fract_x
_atom_site_fract_y
_atom_site_fract_z
_atom_site_U_iso_or_equiv
_atom_site_adp_type
_atom_site_occupancy
_atom_site_symmetry_multiplicity
_atom_site_calc_flag
_atom_site_refinement_flags
_atom_site_disorder_assembly
_atom_site_disorder_group
O1 O 0.6540(5) 0.7024(3) 0.88012(7) 0.0547(8) Uani 1 1 d . . .
O3 O 0.3855(8) 0.3272(4) 0.88841(10) 0.0967(12) Uani 1 1 d . . .
O7 O 0.5513(8) 0.4499(4) 0.93040(10) 0.1085(14) Uani 1 1 d . . .
O12 O 0.7910(5) 0.8968(3) 0.95703(7) 0.0595(8) Uani 1 1 d . . .
O13 O 0.4319(5) 1.0015(3) 0.95649(7) 0.0651(9) Uani 1 1 d . . .
O14 O 0.3450(5) 0.9248(3) 0.90060(7) 0.0573(8) Uani 1 1 d . . .
O15 O 0.7355(5) 0.9546(3) 0.82459(7) 0.0715(10) Uani 1 1 d . A .
O16A O 0.443(6) 1.102(8) 0.805(2) 0.096(17) Uani 0.21(6) 1 d P A 1
O16B O 0.4122(18) 1.025(4) 0.7920(4) 0.101(7) Uani 0.78(6) 1 d P A 2
C1 C 0.8298(8) 0.5992(5) 0.88155(12) 0.0670(12) Uani 1 1 d . . .
H1 H 0.8919 0.5908 0.9056 0.080 Uiso 1 1 calc R . .
C2 C 1.0390(10) 0.6237(6) 0.85637(15) 0.0952(19) Uani 1 1 d . . .
H2A H 1.0841 0.7160 0.8578 0.114 Uiso 1 1 calc R . .
H2B H 1.1772 0.5722 0.8641 0.114 Uiso 1 1 calc R . .
C3 C 0.9881(15) 0.5914(8) 0.81990(17) 0.128(3) Uani 1 1 d . . .
H3 H 1.0768 0.6315 0.8021 0.153 Uiso 1 1 calc R . .
C4 C 0.8156(16) 0.5050(8) 0.81177(16) 0.137(3) Uani 1 1 d . . .
H4 H 0.7837 0.4870 0.7882 0.165 Uiso 1 1 calc R . .
C5 C 0.6778(14) 0.4390(6) 0.83850(16) 0.099(2) Uani 1 1 d . . .
C6 C 0.6893(10) 0.4778(5) 0.87198(12) 0.0678(13) Uani 1 1 d . . .
C7 C 0.5406(10) 0.4180(6) 0.90005(15) 0.0762(15) Uani 1 1 d . . .
C8 C 0.2218(12) 0.2699(5) 0.91356(15) 0.110(2) Uani 1 1 d . . .
H8A H 0.3113 0.2161 0.9298 0.164 Uiso 1 1 calc R . .
H8B H 0.1045 0.2167 0.9015 0.164 Uiso 1 1 calc R . .
H8C H 0.1404 0.3388 0.9262 0.164 Uiso 1 1 calc R . .
C11 C 0.7231(7) 0.8210(4) 0.89758(9) 0.0484(10) Uani 1 1 d . . .
H11 H 0.8975 0.8377 0.8957 0.058 Uiso 1 1 calc R . .
C12 C 0.6387(7) 0.8158(4) 0.93575(10) 0.0499(11) Uani 1 1 d . . .
H12 H 0.6254 0.7255 0.9447 0.060 Uiso 1 1 calc R . .
C13 C 0.3947(8) 0.8886(4) 0.93549(10) 0.0519(11) Uani 1 1 d . . .
H13 H 0.2654 0.8331 0.9451 0.062 Uiso 1 1 calc R . .
C14 C 0.5737(7) 0.9330(4) 0.88226(9) 0.0500(10) Uani 1 1 d . . .
H14 H 0.6518 1.0173 0.8877 0.060 Uiso 1 1 calc R . .
C15 C 0.5206(8) 0.9262(6) 0.84337(11) 0.0627(13) Uani 1 1 d . A .
H15 H 0.4593 0.8387 0.8370 0.075 Uiso 1 1 calc R . .
C16 C 0.3527(9) 1.0320(6) 0.83006(13) 0.0901(19) Uani 1 1 d . . .
H16A H 0.2050 0.9909 0.8216 0.108 Uiso 1 1 calc R A 1
H16B H 0.3098 1.0893 0.8495 0.108 Uiso 1 1 calc R A 1
C21 C 0.6609(10) 0.9995(7) 0.79039(13) 0.0860(16) Uani 1 1 d . . .
C22 C 0.6857(18) 0.8891(8) 0.76398(15) 0.157(3) Uani 1 1 d . A .
H22A H 0.5923 0.8146 0.7717 0.235 Uiso 1 1 calc R . .
H22B H 0.8529 0.8643 0.7620 0.235 Uiso 1 1 calc R . .
H22C H 0.6275 0.9182 0.7415 0.235 Uiso 1 1 calc R . .
C23 C 0.8092(12) 1.1185(6) 0.78116(14) 0.108(2) Uani 1 1 d . A .
H23A H 0.7486 1.1568 0.7598 0.162 Uiso 1 1 calc R . .
H23B H 0.9751 1.0929 0.7779 0.162 Uiso 1 1 calc R . .
H23C H 0.7989 1.1818 0.7999 0.162 Uiso 1 1 calc R . .
C24 C 0.6450(8) 0.9829(4) 0.97710(10) 0.0530(11) Uani 1 1 d . . .
C25 C 0.5761(10) 0.9206(5) 1.01206(11) 0.0831(15) Uani 1 1 d . . .
H25A H 0.5144 0.8334 1.0081 0.125 Uiso 1 1 calc R . .
H25B H 0.4539 0.9731 1.0233 0.125 Uiso 1 1 calc R . .
H25C H 0.7165 0.9158 1.0269 0.125 Uiso 1 1 calc R . .
C26 C 0.7750(11) 1.1123(5) 0.98107(12) 0.0864(16) Uani 1 1 d . . .
H26A H 0.9261 1.0984 0.9930 0.130 Uiso 1 1 calc R . .
H26B H 0.6766 1.1719 0.9945 0.130 Uiso 1 1 calc R . .
H26C H 0.8051 1.1493 0.9582 0.130 Uiso 1 1 calc R . .
H5 H 0.565(11) 0.376(5) 0.8351(14) 0.09(2) Uiso 1 1 d . . .

loop_
_atom_site_aniso_label
_atom_site_aniso_U_11
_atom_site_aniso_U_22
_atom_site_aniso_U_33
_atom_site_aniso_U_23
_atom_site_aniso_U_13
_atom_site_aniso_U_12
O1 0.0439(18) 0.0624(17) 0.0579(17) -0.0079(15) -0.0027(15) 0.0003(16)
O3 0.116(3) 0.074(2) 0.100(3) -0.001(2) 0.029(3) -0.015(3)
O7 0.133(4) 0.124(3) 0.069(2) 0.003(2) 0.012(2) -0.015(3)
O12 0.0424(18) 0.0752(19) 0.0610(17) -0.0125(16) -0.0087(15) 0.0038(17)
O13 0.058(2) 0.0720(19) 0.0653(19) -0.0063(18) -0.0098(17) 0.0156(18)
O14 0.0402(17) 0.0804(19) 0.0513(16) 0.0130(15) -0.0028(14) 0.0010(16)
O15 0.0461(18) 0.116(3) 0.0523(17) 0.0241(17) -0.0004(16) 0.0024(18)
O16A 0.084(18) 0.14(4) 0.06(3) 0.05(2) -0.016(15) -0.009(18)
O16B 0.040(4) 0.210(17) 0.054(5) 0.042(8) -0.002(3) 0.016(6)
C1 0.055(3) 0.073(3) 0.072(3) -0.001(3) -0.003(3) 0.006(3)
C2 0.060(4) 0.098(4) 0.128(5) -0.023(4) 0.031(3) 0.000(3)
C3 0.147(7) 0.138(6) 0.098(5) -0.044(5) 0.064(5) -0.045(6)
C4 0.188(8) 0.144(6) 0.080(4) -0.038(4) 0.063(5) -0.033(7)
C5 0.124(6) 0.085(4) 0.088(4) -0.028(3) 0.036(4) -0.023(4)
C6 0.076(3) 0.065(3) 0.063(3) -0.006(2) 0.012(3) 0.014(3)
C7 0.090(4) 0.066(3) 0.074(4) 0.002(3) 0.017(3) 0.008(4)
C8 0.114(5) 0.073(4) 0.142(5) 0.030(4) 0.032(5) -0.012(4)
C11 0.033(2) 0.062(3) 0.050(2) -0.004(2) -0.004(2) -0.007(2)
C12 0.042(3) 0.053(2) 0.055(3) 0.010(2) -0.006(2) 0.001(2)
C13 0.044(3) 0.064(3) 0.048(3) 0.010(2) 0.006(2) -0.002(2)
C14 0.040(3) 0.064(3) 0.045(2) 0.005(2) -0.003(2) -0.006(2)
C15 0.043(3) 0.094(3) 0.051(3) 0.014(3) -0.005(2) -0.013(3)
C16 0.052(3) 0.161(6) 0.057(3) 0.043(4) 0.000(3) 0.009(4)
C21 0.064(4) 0.135(5) 0.059(3) 0.035(3) -0.004(3) 0.006(4)
C22 0.203(9) 0.195(7) 0.071(4) -0.004(5) -0.031(5) -0.013(8)
C23 0.087(5) 0.143(5) 0.094(4) 0.047(4) 0.012(4) 0.014(5)
C24 0.048(3) 0.061(3) 0.050(2) -0.003(2) -0.003(2) 0.001(2)
C25 0.097(4) 0.094(3) 0.058(3) 0.011(3) 0.006(3) -0.008(4)
C26 0.103(4) 0.069(3) 0.087(4) -0.014(3) 0.005(3) -0.014(3)

loop_
_atom_type_symbol
_atom_type_description
_atom_type_scat_dispersion_real
_atom_type_scat_dispersion_imag
_atom_type_scat_source
C C 0.0033 0.0016 'International Tables Vol C Tables 4.2.6.8 and 6.1.1.4'
H H 0.0000 0.0000 'International Tables Vol C Tables 4.2.6.8 and 6.1.1.4'
O O 0.0106 0.0060 'International Tables Vol C Tables 4.2.6.8 and 6.1.1.4'

loop_
_geom_angle_atom_site_label_1
_geom_angle_atom_site_label_2
_geom_angle_atom_site_label_3
_geom_angle
C11 O1 C1 114.8(3)
C7 O3 C8 117.5(4)
C24 O12 C12 109.0(3)
C13 O13 C24 108.8(3)
C13 O14 C14 107.5(3)
C15 O15 C21 106.3(3)
C16 O16A C21 100(4)
C21 O16B C16 105.5(9)
O1 C1 C6 103.9(4)
O1 C1 C2 111.8(4)
C6 C1 C2 112.0(4)
C3 C2 C1 114.7(5)
C4 C3 C2 120.6(6)
C3 C4 C5 121.5(6)
C6 C5 C4 120.8(7)
C5 C6 C7 122.8(6)
C5 C6 C1 119.9(5)
C7 C6 C1 116.7(4)
O7 C7 O3 122.5(5)
O7 C7 C6 123.8(6)
O3 C7 C6 113.7(5)
O1 C11 C14 107.9(3)
O1 C11 C12 109.4(3)
C14 C11 C12 103.0(3)
O12 C12 C11 109.9(3)
O12 C12 C13 104.1(3)
C11 C12 C13 104.2(3)
O14 C13 O13 110.5(3)
O14 C13 C12 107.7(3)
O13 C13 C12 105.0(3)
O14 C14 C15 107.5(3)
O14 C14 C11 104.2(3)
C15 C14 C11 116.5(4)
O15 C15 C16 101.6(3)
O15 C15 C14 108.8(3)
C16 C15 C14 114.6(4)
O16A C16 O16B 39(4)
O16A C16 C15 113.9(19)
O16B C16 C15 99.1(8)
O16B C21 O15 107.5(5)
O16B C21 C22 104.8(17)
O15 C21 C22 109.9(5)
O16B C21 C23 113.4(14)
O15 C21 C23 108.1(4)
C22 C21 C23 113.1(5)
O16B C21 O16A 34.1(17)
O15 C21 O16A 96(2)
C22 C21 O16A 138(3)
C23 C21 O16A 88(2)
O12 C24 O13 104.8(3)
O12 C24 C26 108.8(4)
O13 C24 C26 109.4(4)
O12 C24 C25 111.0(4)
O13 C24 C25 109.2(4)
C26 C24 C25 113.3(4)

loop_
_geom_bond_atom_site_label_1
_geom_bond_atom_site_label_2
_geom_bond_distance
O1 C11 1.426(4)
O1 C1 1.429(5)
O3 C7 1.333(6)
O3 C8 1.438(6)
O7 C7 1.200(5)
O12 C24 1.413(5)
O12 C12 1.427(5)
O13 C13 1.412(5)
O13 C24 1.426(5)
O14 C13 1.403(4)
O14 C14 1.445(5)
O15 C15 1.414(5)
O15 C21 1.438(5)
O16A C16 1.28(3)
O16A C21 1.69(7)
O16B C21 1.399(9)
O16B C16 1.487(17)
C1 C6 1.500(7)
C1 C2 1.520(7)
C2 C3 1.452(7)
C3 C4 1.331(9)
C4 C5 1.435(8)
C5 C6 1.334(7)
C6 C7 1.477(7)
C11 C14 1.520(5)
C11 C12 1.525(5)
C12 C13 1.536(6)
C14 C15 1.508(5)
C15 C16 1.506(7)
C21 C22 1.510(9)
C21 C23 1.500(8)
C24 C26 1.504(6)
C24 C25 1.520(5)
